data_7100168
loop_
_publ_author_name
'Craig Rice'
'Christian J. Baylies'
'J. Jeffery'
'T. A. Miller'
'T. Riis-Johanessen'

_publ_section_title
;
A Dinuclear Double Helicate with a Reprogrammable
Pitch Length.
;
_journal_name_full 'Chemical Communications'
_journal_paper_doi 10.1039/b506199g
_journal_year 2005
_chemical_formula_sum 'C72 H72 Ba2 Cl8 Cu2 N12 O46 S4'
_chemical_formula_weight 2655.02
_space_group_IT_number 2
_symmetry_cell_setting triclinic
_symmetry_space_group_name_Hall '-P 1'
_symmetry_space_group_name_H-M 'P -1'
_cell_angle_alpha 73.4950(10)
_cell_angle_beta 80.5840(10)
_cell_angle_gamma 75.3780(10)
_cell_formula_units_Z 2
_cell_length_a 14.1100(3)
_cell_length_b 19.0281(5)
_cell_length_c 19.2925(5)
_cell_measurement_temperature 100(2)
_cell_volume 4781.9(2)
_diffrn_ambient_temperature 100(2)
_exptl_crystal_density_diffrn 1.844
_cod_database_code 7100168

loop_
_symmetry_equiv_pos_as_xyz
'x, y, z'
'-x, -y, -z'

loop_
_atom_site_label
_atom_site_type_symbol
_atom_site_fract_x
_atom_site_fract_y
_atom_site_fract_z
_atom_site_U_iso_or_equiv
_atom_site_adp_type
_atom_site_occupancy
_atom_site_symmetry_multiplicity
_atom_site_calc_flag
_atom_site_refinement_flags
_atom_site_disorder_assembly
_atom_site_disorder_group
Cu1 Cu 0.49392(5) 0.27930(4) 0.77227(3) 0.03728(18) Uani 1 1 d . . .
N11 N 0.5215(3) 0.3698(3) 0.8085(2) 0.0446(10) Uani 1 1 d . . .
C12 C 0.5378(4) 0.4365(3) 0.7693(3) 0.0465(12) Uani 1 1 d . . .
H1 H 0.5216 0.4539 0.7216 0.056 Uiso 1 1 calc R . .
C13 C 0.5784(4) 0.4806(4) 0.7975(3) 0.0528(13) Uani 1 1 d . . .
H2 H 0.5865 0.5279 0.7698 0.063 Uiso 1 1 calc R . .
C14 C 0.6062(4) 0.4538(4) 0.8666(3) 0.0538(14) Uani 1 1 d . . .
H3 H 0.6364 0.4816 0.8853 0.065 Uiso 1 1 calc R . .
C15 C 0.5893(4) 0.3854(3) 0.9081(3) 0.0498(13) Uani 1 1 d . . .
H4 H 0.6073 0.3666 0.9552 0.060 Uiso 1 1 calc R . .
C16 C 0.5452(3) 0.3453(3) 0.8784(3) 0.0456(12) Uani 1 1 d . . .
N21 N 0.4808(3) 0.2402(3) 0.8766(2) 0.0415(10) Uani 1 1 d . . .
C22 C 0.5186(3) 0.2740(3) 0.9167(2) 0.0430(11) Uani 1 1 d . . .
C23 C 0.5248(4) 0.2338(4) 0.9877(3) 0.0510(13) Uani 1 1 d . . .
H5 H 0.5480 0.2484 1.0227 0.061 Uiso 1 1 calc R . .
S24 S 0.48384(10) 0.15315(8) 1.00287(6) 0.0490(3) Uani 1 1 d . . .
C25 C 0.4608(3) 0.1753(3) 0.9143(2) 0.0394(11) Uani 1 1 d . . .
N31 N 0.4340(3) 0.1557(2) 0.80519(19) 0.0356(8) Uani 1 1 d . . .
C32 C 0.4321(3) 0.1274(3) 0.8783(2) 0.0371(10) Uani 1 1 d . . .
C33 C 0.4061(3) 0.0603(3) 0.9140(2) 0.0417(11) Uani 1 1 d . . .
H6 H 0.4021 0.0446 0.9644 0.050 Uiso 1 1 calc R . .
C34 C 0.3858(3) 0.0164(3) 0.8747(2) 0.0402(11) Uani 1 1 d . . .
H7 H 0.3671 -0.0287 0.8978 0.048 Uiso 1 1 calc R . .
C35 C 0.3943(3) 0.0417(3) 0.7996(2) 0.0372(10) Uani 1 1 d . . .
C36 C 0.4140(3) 0.1130(3) 0.7671(2) 0.0352(10) Uani 1 1 d . . .
Ba1A Ba 0.57448(4) -0.06802(3) 0.67244(3) 0.03908(14) Uani 0.90 1 d PU . 1
Ba1B Ba 0.5639(4) -0.0640(3) 0.6441(3) 0.0490(11) Uani 0.10 1 d PU . 2
O200 O 0.3835(2) 0.0013(2) 0.75417(17) 0.0427(7) Uani 1 1 d . . .
C201 C 0.3329(4) -0.0598(3) 0.7888(3) 0.0510(12) Uani 1 1 d . . .
H20A H 0.2693 -0.0403 0.8123 0.061 Uiso 1 1 calc R . .
H20B H 0.3712 -0.0967 0.8256 0.061 Uiso 1 1 calc R . .
C202 C 0.3193(4) -0.0956(4) 0.7332(3) 0.0533(13) Uani 1 1 d . . .
H20C H 0.2753 -0.1298 0.7536 0.064 Uiso 1 1 calc R . .
H20D H 0.2907 -0.0576 0.6923 0.064 Uiso 1 1 calc R . .
O203 O 0.4137(3) -0.1359(2) 0.7097(2) 0.0499(8) Uani 1 1 d . . .
C204 C 0.4097(5) -0.1861(4) 0.6687(4) 0.0592(14) Uani 1 1 d . . .
H20E H 0.4020 -0.1590 0.6184 0.071 Uiso 1 1 calc R . .
H20F H 0.3540 -0.2095 0.6878 0.071 Uiso 1 1 calc R . .
C205 C 0.5048(5) -0.2453(4) 0.6737(3) 0.0597(14) Uani 1 1 d . . .
H20G H 0.5114 -0.2735 0.7238 0.072 Uiso 1 1 calc R . .
H20H H 0.5047 -0.2800 0.6453 0.072 Uiso 1 1 calc R . .
O206 O 0.5838(3) -0.2091(2) 0.6467(2) 0.0542(9) Uani 1 1 d . . .
C207 C 0.6762(4) -0.2609(3) 0.6551(3) 0.0530(13) Uani 1 1 d . . .
H20I H 0.6772 -0.3026 0.6353 0.064 Uiso 1 1 calc R . .
H20J H 0.6853 -0.2806 0.7064 0.064 Uiso 1 1 calc R . .
C208 C 0.7566(5) -0.2239(4) 0.6175(3) 0.0556(14) Uani 1 1 d . . .
H20K H 0.8190 -0.2600 0.6226 0.067 Uiso 1 1 calc R . .
H20L H 0.7481 -0.2046 0.5662 0.067 Uiso 1 1 calc R . .
O209 O 0.7574(3) -0.1631(2) 0.64791(18) 0.0468(8) Uani 1 1 d . . .
C210 C 0.8394(4) -0.1286(3) 0.6163(3) 0.0485(12) Uani 1 1 d . . .
H21A H 0.8381 -0.1109 0.5641 0.058 Uiso 1 1 calc R . .
H21B H 0.9007 -0.1650 0.6265 0.058 Uiso 1 1 calc R . .
C211 C 0.8329(4) -0.0643(3) 0.6480(3) 0.0494(12) Uani 1 1 d . . .
H21C H 0.8314 -0.0813 0.7005 0.059 Uiso 1 1 calc R . .
H21D H 0.8894 -0.0417 0.6293 0.059 Uiso 1 1 calc R . .
O212 O 0.7435(2) -0.0105(2) 0.62746(18) 0.0426(7) Uani 1 1 d . . .
C213 C 0.7419(3) 0.0623(3) 0.6351(3) 0.0416(10) Uani 1 1 d . . .
H21E H 0.8010 0.0788 0.6101 0.050 Uiso 1 1 calc R . .
H21F H 0.7387 0.0611 0.6860 0.050 Uiso 1 1 calc R . .
C214 C 0.6529(3) 0.1147(3) 0.6025(2) 0.0391(10) Uani 1 1 d . . .
H21G H 0.6566 0.1662 0.5970 0.047 Uiso 1 1 calc R . .
H21H H 0.6498 0.1083 0.5549 0.047 Uiso 1 1 calc R . .
O215 O 0.5653(2) 0.0986(2) 0.64984(15) 0.0395(7) Uani 1 1 d . . .
N71 N 0.6451(3) 0.2195(3) 0.7599(2) 0.0408(9) Uani 1 1 d . . .
C72 C 0.6990(4) 0.1710(3) 0.8118(3) 0.0437(11) Uani 1 1 d . . .
H8 H 0.6676 0.1537 0.8576 0.052 Uiso 1 1 calc R . .
C73 C 0.7990(4) 0.1458(3) 0.7996(3) 0.0481(12) Uani 1 1 d . . .
H9 H 0.8348 0.1127 0.8367 0.058 Uiso 1 1 calc R . .
C74 C 0.8452(4) 0.1704(4) 0.7316(3) 0.0532(13) Uani 1 1 d . . .
H10 H 0.9126 0.1533 0.7222 0.064 Uiso 1 1 calc R . .
C75 C 0.7903(4) 0.2214(3) 0.6765(3) 0.0449(11) Uani 1 1 d . . .
H11 H 0.8206 0.2398 0.6305 0.054 Uiso 1 1 calc R . .
C76 C 0.6899(4) 0.2434(3) 0.6928(3) 0.0405(10) Uani 1 1 d . . .
N81 N 0.5275(3) 0.3150(2) 0.67011(19) 0.0376(8) Uani 1 1 d . . .
C82 C 0.6225(4) 0.2963(3) 0.6415(2) 0.0397(10) Uani 1 1 d . . .
C83 C 0.6373(4) 0.3310(3) 0.5695(3) 0.0447(11) Uani 1 1 d . . .
H12 H 0.6973 0.3244 0.5412 0.054 Uiso 1 1 calc R . .
S84 S 0.52975(9) 0.38856(8) 0.53852(6) 0.0461(3) Uani 1 1 d . . .
C85 C 0.4703(4) 0.3643(3) 0.6237(2) 0.0391(10) Uani 1 1 d . . .
N91 N 0.3445(3) 0.3614(2) 0.72010(19) 0.0370(8) Uani 1 1 d . . .
C92 C 0.3680(3) 0.3923(3) 0.6487(2) 0.0374(10) Uani 1 1 d . . .
C93 C 0.3022(4) 0.4467(3) 0.6048(2) 0.0412(10) Uani 1 1 d . . .
H13 H 0.3210 0.4659 0.5559 0.049 Uiso 1 1 calc R . .
C94 C 0.2086(4) 0.4718(3) 0.6349(2) 0.0413(11) Uani 1 1 d . . .
H14 H 0.1627 0.5073 0.6062 0.050 Uiso 1 1 calc R . .
C95 C 0.1834(3) 0.4435(3) 0.7081(2) 0.0375(10) Uani 1 1 d . A .
C96 C 0.2538(3) 0.3866(3) 0.7492(2) 0.0367(10) Uani 1 1 d . . .
Ba2A Ba 0.10145(4) 0.58536(3) 0.82793(3) 0.03503(15) Uani 0.55 1 d P A 1
Ba2B Ba 0.07122(5) 0.57394(4) 0.86091(5) 0.03777(17) Uani 0.45 1 d P . 2
O300 O 0.0952(2) 0.4657(2) 0.74447(16) 0.0420(8) Uani 1 1 d . . .
C301 C 0.0151(4) 0.5070(3) 0.6999(3) 0.0430(11) Uani 1 1 d . A .
H30A H 0.0058 0.4771 0.6694 0.052 Uiso 1 1 calc R . .
H30B H 0.0310 0.5532 0.6687 0.052 Uiso 1 1 calc R . .
C302 C -0.0757(4) 0.5241(3) 0.7475(3) 0.0495(12) Uani 1 1 d . . .
H30C H -0.1326 0.5385 0.7203 0.059 Uiso 1 1 calc R A .
H30D H -0.0825 0.4804 0.7871 0.059 Uiso 1 1 calc R . .
O303 O -0.0689(3) 0.5845(2) 0.7753(2) 0.0521(9) Uani 1 1 d . A .
C304 C -0.1602(4) 0.6210(4) 0.8075(3) 0.0572(15) Uani 1 1 d . . .
H30E H -0.1711 0.5951 0.8583 0.069 Uiso 1 1 calc R A 2
H30F H -0.2145 0.6208 0.7826 0.069 Uiso 1 1 calc R A 2
C305 C -0.1527(4) 0.7006(4) 0.8002(4) 0.0647(17) Uani 1 1 d . A .
H30G H -0.1403 0.7256 0.7493 0.078 Uiso 1 1 calc R . .
H30H H -0.2143 0.7280 0.8194 0.078 Uiso 1 1 calc R . .
O306 O -0.0745(3) 0.7001(2) 0.8390(2) 0.0577(10) Uani 1 1 d . . .
C307 C -0.0557(6) 0.7734(4) 0.8236(3) 0.0683(18) Uani 1 1 d . A .
H30I H -0.1154 0.8084 0.8352 0.082 Uiso 1 1 calc R . .
H30J H -0.0348 0.7903 0.7723 0.082 Uiso 1 1 calc R . .
C308 C 0.0223(6) 0.7716(4) 0.8674(3) 0.0685(18) Uani 1 1 d . . .
H30K H 0.0350 0.8215 0.8576 0.082 Uiso 1 1 calc R A .
H30L H 0.0011 0.7555 0.9187 0.082 Uiso 1 1 calc R . .
O309 O 0.1106(4) 0.7203(2) 0.8489(2) 0.0619(11) Uani 1 1 d . A .
C310 C 0.1904(6) 0.7182(4) 0.8875(3) 0.0691(19) Uani 1 1 d . . .
H31A H 0.1727 0.7023 0.9394 0.083 Uiso 1 1 calc R A .
H31B H 0.2041 0.7679 0.8764 0.083 Uiso 1 1 calc R . .
C311 C 0.2783(5) 0.6653(4) 0.8661(3) 0.0636(17) Uani 1 1 d . A .
H31C H 0.2951 0.6802 0.8140 0.076 Uiso 1 1 calc R . .
H31D H 0.3336 0.6652 0.8900 0.076 Uiso 1 1 calc R . .
O312 O 0.2568(3) 0.5910(2) 0.88702(19) 0.0482(8) Uani 1 1 d . . .
C313 C 0.3432(4) 0.5323(4) 0.8873(4) 0.0623(16) Uani 1 1 d . A .
H31E H 0.3906 0.5380 0.9153 0.075 Uiso 1 1 calc R . .
H31F H 0.3733 0.5340 0.8381 0.075 Uiso 1 1 calc R . .
C314 C 0.3128(4) 0.4598(4) 0.9203(3) 0.0530(14) Uani 1 1 d . . .
H31G H 0.3702 0.4197 0.9322 0.064 Uiso 1 1 calc R A .
H31H H 0.2699 0.4625 0.9647 0.064 Uiso 1 1 calc R . .
O315 O 0.2609(3) 0.4448(2) 0.86803(18) 0.0440(8) Uani 1 1 d . A .
Cu2 Cu 0.15456(5) 0.21977(4) 0.75729(3) 0.03771(18) Uani 1 1 d . . .
N41 N 0.3155(3) 0.1979(2) 0.67704(19) 0.0356(8) Uani 1 1 d . . .
C42 C 0.4029(3) 0.1532(3) 0.6886(2) 0.0352(9) Uani 1 1 d . . .
C43 C 0.4798(3) 0.1482(3) 0.6325(2) 0.0358(9) Uani 1 1 d . . .
C44 C 0.4636(4) 0.1945(3) 0.5633(2) 0.0454(12) Uani 1 1 d . . .
H15 H 0.5135 0.1936 0.5253 0.054 Uiso 1 1 calc R . .
C45 C 0.3731(3) 0.2414(3) 0.5518(2) 0.0411(11) Uani 1 1 d . . .
H16 H 0.3607 0.2728 0.5061 0.049 Uiso 1 1 calc R . .
C46 C 0.3002(3) 0.2412(3) 0.6096(2) 0.0400(10) Uani 1 1 d . . .
N51 N 0.1378(3) 0.2856(2) 0.66219(19) 0.0356(8) Uani 1 1 d . . .
C52 C 0.2009(3) 0.2875(3) 0.6041(2) 0.0388(10) Uani 1 1 d . . .
S53 S 0.15226(9) 0.34785(8) 0.52807(6) 0.0467(3) Uani 1 1 d . . .
C54 C 0.0415(4) 0.3687(3) 0.5774(3) 0.0462(12) Uani 1 1 d . . .
H17 H -0.0143 0.4020 0.5584 0.055 Uiso 1 1 calc R . .
C55 C 0.0460(3) 0.3297(3) 0.6486(2) 0.0380(10) Uani 1 1 d . . .
N61 N 0.0055(3) 0.2806(2) 0.7736(2) 0.0398(9) Uani 1 1 d . . .
C62 C -0.0289(3) 0.3262(3) 0.7105(3) 0.0412(10) Uani 1 1 d . . .
C63 C -0.1258(4) 0.3637(3) 0.7056(3) 0.0458(11) Uani 1 1 d . . .
H18 H -0.1474 0.3934 0.6613 0.055 Uiso 1 1 calc R . .
C64 C -0.1900(4) 0.3562(3) 0.7680(3) 0.0517(13) Uani 1 1 d . . .
H19 H -0.2557 0.3810 0.7662 0.062 Uiso 1 1 calc R . .
C65 C -0.1561(4) 0.3116(3) 0.8335(3) 0.0498(12) Uani 1 1 d . . .
H20 H -0.1979 0.3069 0.8764 0.060 Uiso 1 1 calc R . .
C66 C -0.0578(4) 0.2741(3) 0.8332(3) 0.0455(11) Uani 1 1 d . . .
H21 H -0.0352 0.2429 0.8766 0.055 Uiso 1 1 calc R . .
N101 N 0.2087(3) 0.2805(2) 0.83737(19) 0.0367(8) Uani 1 1 d . . .
C102 C 0.2317(3) 0.3472(3) 0.8266(2) 0.0371(10) Uani 1 1 d . A .
C103 C 0.2424(3) 0.3748(3) 0.8849(2) 0.0394(10) Uani 1 1 d . . .
C104 C 0.2350(4) 0.3302(3) 0.9550(3) 0.0469(12) Uani 1 1 d . A .
H22 H 0.2447 0.3464 0.9939 0.056 Uiso 1 1 calc R . .
C105 C 0.2127(3) 0.2607(3) 0.9662(2) 0.0432(11) Uani 1 1 d . . .
H23 H 0.2077 0.2294 1.0128 0.052 Uiso 1 1 calc R A .
C106 C 0.1979(3) 0.2380(3) 0.9068(2) 0.0396(10) Uani 1 1 d . A .
N111 N 0.1546(3) 0.1529(2) 0.8535(2) 0.0407(9) Uani 1 1 d . A .
C112 C 0.1700(3) 0.1688(3) 0.9126(2) 0.0427(11) Uani 1 1 d . . .
S113 S 0.14621(9) 0.10131(8) 0.98975(6) 0.0469(3) Uani 1 1 d . A .
C114 C 0.1118(4) 0.0535(3) 0.9391(3) 0.0463(12) Uani 1 1 d . . .
H24 H 0.0899 0.0091 0.9582 0.056 Uiso 1 1 calc R A .
C115 C 0.1202(3) 0.0883(3) 0.8674(3) 0.0428(11) Uani 1 1 d . A .
N121 N 0.1228(3) 0.1192(3) 0.7394(2) 0.0436(9) Uani 1 1 d . A .
C122 C 0.0986(3) 0.0710(3) 0.8025(3) 0.0452(11) Uani 1 1 d . . .
C123 C 0.0561(4) 0.0123(3) 0.8051(3) 0.0527(13) Uani 1 1 d . A .
H25 H 0.0383 -0.0191 0.8494 0.063 Uiso 1 1 calc R . .
C124 C 0.0407(4) 0.0012(4) 0.7408(4) 0.0568(14) Uani 1 1 d . . .
H26 H 0.0118 -0.0377 0.7411 0.068 Uiso 1 1 calc R A .
C125 C 0.0688(4) 0.0486(4) 0.6752(4) 0.0581(14) Uani 1 1 d . A .
H27 H 0.0611 0.0409 0.6312 0.070 Uiso 1 1 calc R . .
C126 C 0.1085(4) 0.1078(3) 0.6770(3) 0.0480(12) Uani 1 1 d . . .
H28 H 0.1257 0.1405 0.6334 0.058 Uiso 1 1 calc R A .
Cl1 Cl 0.70177(8) -0.04613(7) 0.84840(5) 0.0423(3) Uani 1 1 d D . .
O1A O 0.6467(3) -0.0245(2) 0.78553(18) 0.0518(9) Uani 1 1 d D . .
O1B O 0.6510(3) -0.0050(3) 0.8995(2) 0.0606(11) Uani 1 1 d D . .
O1C O 0.7993(3) -0.0322(2) 0.8260(2) 0.0526(9) Uani 1 1 d D . .
O1D O 0.7095(3) -0.1263(2) 0.8809(2) 0.0545(9) Uani 1 1 d D . .
Cl2 Cl 0.28376(10) 0.47325(8) 0.40306(6) 0.0516(3) Uani 1 1 d . . .
O2A O 0.3377(5) 0.5309(3) 0.3792(3) 0.0850(15) Uani 1 1 d . . .
O2B O 0.1944(4) 0.5015(3) 0.4422(3) 0.098(2) Uani 1 1 d . . .
O2C O 0.2674(4) 0.4533(3) 0.3414(3) 0.0790(14) Uani 1 1 d . . .
O2D O 0.3381(3) 0.4070(3) 0.4501(2) 0.0652(12) Uani 1 1 d . . .
Cl3 Cl 0.42712(9) 0.34740(8) 0.11091(6) 0.0461(3) Uani 1 1 d . . .
O3A O 0.4614(3) 0.4049(3) 0.0537(2) 0.0621(11) Uani 1 1 d . . .
O3B O 0.5093(3) 0.2853(2) 0.1316(2) 0.0524(9) Uani 1 1 d . . .
O3C O 0.3548(3) 0.3208(3) 0.0865(2) 0.0570(10) Uani 1 1 d . . .
O3D O 0.3867(3) 0.3755(2) 0.1733(2) 0.0540(9) Uani 1 1 d . . .
Cl4A Cl 0.79756(18) 0.14060(15) 0.00557(14) 0.0413(9) Uiso 0.75 1 d PDU B 1
O4A O 0.8191(4) 0.1177(3) 0.0814(3) 0.0503(11) Uiso 0.75 1 d PDU B 1
O4B O 0.8849(4) 0.1265(3) -0.0391(3) 0.0491(12) Uiso 0.75 1 d PDU B 1
O4C O 0.7256(5) 0.1018(4) 0.0004(4) 0.0575(18) Uiso 0.75 1 d PDU B 1
O4D O 0.7515(6) 0.2211(4) -0.0073(5) 0.059(2) Uiso 0.75 1 d PDU B 1
Cl4B Cl 0.7890(5) 0.1491(4) 0.0125(4) 0.037(2) Uiso 0.25 1 d PDU C 2
O4E O 0.7581(14) 0.2229(7) -0.0230(11) 0.046(6) Uiso 0.25 1 d PDU C 2
O4F O 0.7680(18) 0.1237(13) 0.0861(7) 0.085(6) Uiso 0.25 1 d PDU C 2
O4G O 0.7431(12) 0.1013(9) -0.0180(9) 0.044(4) Uiso 0.25 1 d PDU C 2
O4H O 0.8922(11) 0.1301(14) -0.0129(14) 0.094(8) Uiso 0.25 1 d PDU C 2
Cl5 Cl 0.35832(9) 0.02918(9) 0.53877(6) 0.0531(3) Uani 1 1 d . . .
O5A O 0.4208(3) 0.0228(3) 0.5918(2) 0.0634(11) Uani 1 1 d . . .
O5B O 0.2623(5) 0.0556(8) 0.5630(4) 0.210(7) Uani 1 1 d . . .
O5C O 0.3829(4) 0.0786(3) 0.4722(2) 0.0775(14) Uani 1 1 d . . .
O5D O 0.3739(10) -0.0401(4) 0.5249(5) 0.162(5) Uani 1 1 d . . .
Cl6 Cl -0.06410(11) 0.43940(8) 0.95590(6) 0.0532(3) Uani 1 1 d . . 2
O6A O -0.0337(5) 0.3874(4) 1.0204(3) 0.109(2) Uani 1 1 d . . 2
O6B O 0.0174(3) 0.4492(4) 0.9043(2) 0.0912(19) Uani 1 1 d . D 2
O6C O -0.1024(4) 0.5099(4) 0.9743(5) 0.110(3) Uani 1 1 d . . 2
O6D O -0.1422(4) 0.4247(4) 0.9282(3) 0.0861(16) Uani 1 1 d . E 2
Cl8A Cl 0.32761(18) 0.61471(15) 0.67184(12) 0.0521(5) Uani 0.55 1 d PD A 1
O8A O 0.2689(5) 0.5703(4) 0.7267(3) 0.0516(16) Uani 0.55 1 d PD A 1
O8B O 0.4190(7) 0.6041(7) 0.6969(7) 0.100(4) Uani 0.55 1 d PD A 1
O8C O 0.3295(6) 0.6008(4) 0.5995(3) 0.108(2) Uani 0.55 1 d PD A 1
O8D O 0.2789(9) 0.6934(5) 0.6606(7) 0.084(4) Uani 0.55 1 d PD A 1
Cl8B Cl 0.3760(3) 0.6434(2) 0.62472(16) 0.0624(8) Uani 0.45 1 d PD F 2
O8E O 0.3842(9) 0.7135(6) 0.5757(5) 0.072(3) Uani 0.45 1 d PD F 2
O8F O 0.4677(11) 0.5995(10) 0.6432(10) 0.167(10) Uani 0.45 1 d PD F 2
O8G O 0.3295(6) 0.6008(4) 0.5995(3) 0.108(2) Uani 0.45 1 d PD F 2
O8H O 0.3172(12) 0.6620(10) 0.6885(7) 0.094(5) Uani 0.45 1 d PD F 2
O40A O 0.0764(6) 0.6891(5) 0.6981(4) 0.064(2) Uani 0.55 1 d P A 1
O40B O 0.1368(8) 0.6249(6) 0.7207(5) 0.066(3) Uani 0.45 1 d P G 2
Cl9A Cl 0.9429(4) 0.2836(3) 0.4633(3) 0.0645(13) Uiso 0.35 1 d PDU H 1
O9A O 1.0209(9) 0.2333(8) 0.5058(7) 0.068(3) Uiso 0.35 1 d PDU H 1
O9B O 0.8521(8) 0.2623(8) 0.4979(7) 0.063(3) Uiso 0.35 1 d PDU H 1
O9C O 0.9362(9) 0.3602(6) 0.4595(7) 0.065(3) Uiso 0.35 1 d PDU H 1
O9D O 0.9627(8) 0.2681(6) 0.3945(5) 0.051(2) Uiso 0.35 1 d PDU H 1
Cl9B Cl 0.9408(2) 0.27405(18) 0.48756(19) 0.0672(7) Uiso 0.65 1 d PDU I 2
O9E O 1.0006(7) 0.2259(6) 0.5424(5) 0.092(3) Uiso 0.65 1 d PDU I 2
O9F O 0.8791(10) 0.2354(8) 0.4702(7) 0.131(4) Uiso 0.65 1 d PDU I 2
O9G O 0.8760(7) 0.3328(6) 0.5183(5) 0.101(3) Uiso 0.65 1 d PDU I 2
O9H O 1.0015(7) 0.3096(6) 0.4289(5) 0.091(2) Uiso 0.65 1 d PDU I 2
O400 O 0.5690(3) -0.1571(3) 0.8085(2) 0.0584(10) Uani 1 1 d . . .

loop_
_atom_site_aniso_label
_atom_site_aniso_U_11
_atom_site_aniso_U_22
_atom_site_aniso_U_33
_atom_site_aniso_U_23
_atom_site_aniso_U_13
_atom_site_aniso_U_12
Cu1 0.0362(3) 0.0402(4) 0.0338(3) -0.0091(3) -0.0051(2) -0.0046(3)
N11 0.0333(19) 0.056(3) 0.0442(19) -0.018(2) -0.0029(15) -0.0031(18)
C12 0.041(2) 0.045(3) 0.050(2) -0.011(2) -0.007(2) -0.004(2)
C13 0.042(3) 0.047(4) 0.066(3) -0.017(3) -0.005(2) -0.002(2)
C14 0.041(3) 0.060(4) 0.070(3) -0.036(3) -0.011(2) -0.002(2)
C15 0.045(3) 0.050(4) 0.055(3) -0.023(2) -0.011(2) 0.001(2)
C16 0.035(2) 0.056(4) 0.047(2) -0.022(2) -0.0110(18) 0.004(2)
N21 0.0347(18) 0.051(3) 0.0346(17) -0.0127(18) -0.0049(14) 0.0012(17)
C22 0.037(2) 0.050(3) 0.040(2) -0.017(2) -0.0068(17) 0.003(2)
C23 0.050(3) 0.064(4) 0.038(2) -0.016(2) -0.0097(19) -0.004(2)
S24 0.0522(7) 0.0556(9) 0.0341(5) -0.0064(5) -0.0121(4) -0.0031(6)
C25 0.034(2) 0.045(3) 0.0328(19) -0.008(2) -0.0012(16) -0.0017(19)
N31 0.0353(18) 0.036(2) 0.0312(16) -0.0026(15) -0.0060(13) -0.0051(15)
C32 0.032(2) 0.040(3) 0.0316(19) -0.0025(18) -0.0054(15) -0.0002(18)
C33 0.035(2) 0.047(3) 0.0340(19) 0.001(2) -0.0067(16) -0.003(2)
C34 0.035(2) 0.038(3) 0.040(2) 0.0039(19) -0.0031(17) -0.0102(19)
C35 0.0298(19) 0.034(3) 0.041(2) -0.0009(19) -0.0056(16) -0.0036(17)
C36 0.031(2) 0.038(3) 0.0310(19) -0.0027(18) -0.0047(15) -0.0037(18)
Ba1A 0.0391(2) 0.0360(2) 0.0405(3) -0.0078(2) -0.0069(2) -0.00552(15)
Ba1B 0.042(2) 0.036(2) 0.055(3) -0.008(2) 0.011(2) 0.0008(14)
O200 0.0433(17) 0.039(2) 0.0439(16) -0.0041(14) -0.0060(13) -0.0121(14)
C201 0.047(3) 0.044(3) 0.059(3) -0.006(2) -0.002(2) -0.014(2)
C202 0.043(3) 0.052(4) 0.065(3) -0.008(3) -0.006(2) -0.017(2)
O203 0.0446(18) 0.043(2) 0.063(2) -0.0112(17) -0.0060(16) -0.0120(16)
C204 0.062(3) 0.051(4) 0.068(3) -0.015(3) -0.008(3) -0.017(3)
C205 0.074(4) 0.045(4) 0.062(3) -0.010(3) -0.014(3) -0.015(3)
O206 0.063(2) 0.033(2) 0.064(2) -0.0122(16) -0.0047(18) -0.0068(17)
C207 0.064(3) 0.037(3) 0.056(3) -0.014(2) -0.013(2) 0.000(2)
C208 0.064(3) 0.050(4) 0.050(3) -0.020(2) -0.010(2) 0.005(3)
O209 0.0470(18) 0.042(2) 0.0457(17) -0.0126(15) -0.0040(14) 0.0013(15)
C210 0.044(2) 0.047(3) 0.049(2) -0.011(2) -0.003(2) -0.001(2)
C211 0.043(3) 0.050(3) 0.051(2) -0.016(2) -0.007(2) 0.002(2)
O212 0.0371(16) 0.042(2) 0.0463(16) -0.0111(14) -0.0051(13) -0.0037(14)
C213 0.037(2) 0.045(3) 0.044(2) -0.010(2) -0.0046(17) -0.011(2)
C214 0.041(2) 0.038(3) 0.0351(19) -0.0066(18) 0.0031(17) -0.011(2)
O215 0.0363(15) 0.042(2) 0.0328(13) -0.0039(13) -0.0007(11) -0.0035(13)
N71 0.0392(19) 0.040(2) 0.0442(19) -0.0120(17) -0.0038(16) -0.0091(17)
C72 0.044(2) 0.042(3) 0.042(2) -0.007(2) -0.0060(18) -0.006(2)
C73 0.047(3) 0.045(3) 0.052(3) -0.013(2) -0.014(2) -0.002(2)
C74 0.044(3) 0.052(4) 0.064(3) -0.021(3) -0.009(2) -0.002(2)
C75 0.045(3) 0.040(3) 0.048(2) -0.008(2) -0.005(2) -0.011(2)
C76 0.043(2) 0.034(3) 0.046(2) -0.012(2) -0.0072(19) -0.009(2)
N81 0.0359(18) 0.037(2) 0.0379(17) -0.0100(16) -0.0032(14) -0.0048(16)
C82 0.042(2) 0.041(3) 0.037(2) -0.0075(19) -0.0002(17) -0.013(2)
C83 0.045(2) 0.043(3) 0.044(2) -0.007(2) 0.0024(19) -0.015(2)
S84 0.0480(6) 0.0438(8) 0.0388(5) -0.0006(5) -0.0022(4) -0.0086(5)
C85 0.045(2) 0.038(3) 0.0312(18) -0.0036(17) -0.0062(17) -0.008(2)
N91 0.0393(19) 0.036(2) 0.0345(16) -0.0055(15) -0.0089(14) -0.0067(16)
C92 0.042(2) 0.035(3) 0.0345(19) -0.0072(17) -0.0050(17) -0.0078(19)
C93 0.049(3) 0.041(3) 0.0323(19) -0.0078(18) -0.0091(17) -0.006(2)
C94 0.045(2) 0.037(3) 0.036(2) -0.0030(18) -0.0148(18) 0.002(2)
C95 0.037(2) 0.032(3) 0.040(2) -0.0066(18) -0.0077(17) -0.0032(18)
C96 0.042(2) 0.034(3) 0.035(2) -0.0061(18) -0.0085(17) -0.0092(19)
Ba2A 0.0343(3) 0.0354(3) 0.0330(3) -0.0050(2) -0.0039(2) -0.0072(2)
Ba2B 0.0390(4) 0.0342(4) 0.0385(4) -0.0058(3) -0.0066(3) -0.0072(3)
O300 0.0379(16) 0.047(2) 0.0384(14) -0.0101(14) -0.0103(12) -0.0007(14)
C301 0.046(3) 0.042(3) 0.042(2) -0.0104(19) -0.0157(19) -0.004(2)
C302 0.042(3) 0.055(4) 0.051(3) -0.012(2) -0.010(2) -0.008(2)
O303 0.0347(17) 0.061(3) 0.063(2) -0.0254(18) -0.0115(15) 0.0009(16)
C304 0.041(3) 0.049(4) 0.064(3) -0.004(3) 0.004(2) 0.003(2)
C305 0.051(3) 0.052(4) 0.070(3) -0.003(3) 0.002(3) 0.007(3)
O306 0.070(2) 0.038(2) 0.0539(19) -0.0050(16) -0.0094(17) 0.0024(18)
C307 0.097(5) 0.039(4) 0.056(3) -0.004(3) 0.002(3) -0.007(3)
C308 0.105(5) 0.039(4) 0.054(3) -0.015(3) 0.005(3) -0.007(3)
O309 0.093(3) 0.043(2) 0.0463(18) -0.0126(16) -0.0065(19) -0.007(2)
C310 0.118(6) 0.043(4) 0.053(3) -0.006(3) -0.009(3) -0.039(4)
C311 0.081(4) 0.069(5) 0.055(3) -0.022(3) 0.007(3) -0.043(4)
O312 0.0474(18) 0.050(2) 0.0528(18) -0.0182(16) 0.0034(15) -0.0194(16)
C313 0.042(3) 0.076(5) 0.087(4) -0.046(4) -0.003(3) -0.018(3)
C314 0.040(2) 0.065(4) 0.061(3) -0.028(3) -0.020(2) 0.000(2)
O315 0.0443(17) 0.046(2) 0.0448(16) -0.0090(15) -0.0111(13) -0.0145(15)
Cu2 0.0367(3) 0.0335(4) 0.0374(3) -0.0016(3) -0.0078(2) -0.0035(3)
N41 0.0355(18) 0.035(2) 0.0349(16) -0.0037(15) -0.0068(14) -0.0086(15)
C42 0.041(2) 0.030(3) 0.0333(19) -0.0072(17) -0.0029(16) -0.0072(18)
C43 0.039(2) 0.033(3) 0.0335(19) -0.0077(17) -0.0018(16) -0.0071(18)
C44 0.043(2) 0.051(3) 0.033(2) -0.004(2) 0.0023(17) -0.005(2)
C45 0.043(2) 0.045(3) 0.0267(17) 0.0007(17) -0.0033(16) -0.006(2)
C46 0.039(2) 0.042(3) 0.036(2) -0.0063(19) -0.0070(17) -0.007(2)
N51 0.0340(18) 0.032(2) 0.0367(17) -0.0023(15) -0.0073(14) -0.0059(15)
C52 0.040(2) 0.037(3) 0.0339(19) -0.0051(18) -0.0065(17) -0.0017(19)
S53 0.0497(6) 0.0475(8) 0.0344(5) -0.0011(5) -0.0104(4) -0.0018(5)
C54 0.046(3) 0.045(3) 0.043(2) -0.007(2) -0.0159(19) 0.000(2)
C55 0.039(2) 0.030(3) 0.040(2) -0.0039(18) -0.0110(17) -0.0010(18)
N61 0.0385(19) 0.037(2) 0.0428(19) -0.0073(16) -0.0065(15) -0.0073(16)
C62 0.038(2) 0.036(3) 0.048(2) -0.007(2) -0.0144(19) -0.0027(19)
C63 0.043(3) 0.037(3) 0.053(3) -0.006(2) -0.008(2) -0.005(2)
C64 0.039(2) 0.042(3) 0.071(3) -0.016(3) -0.009(2) 0.000(2)
C65 0.046(3) 0.045(3) 0.059(3) -0.019(2) 0.000(2) -0.009(2)
C66 0.050(3) 0.039(3) 0.043(2) -0.003(2) -0.004(2) -0.010(2)
N101 0.0360(18) 0.037(2) 0.0317(16) -0.0053(15) -0.0058(13) -0.0013(16)
C102 0.032(2) 0.038(3) 0.038(2) -0.0047(19) -0.0076(16) -0.0037(18)
C103 0.035(2) 0.047(3) 0.035(2) -0.0114(19) -0.0070(16) -0.0032(19)
C104 0.043(2) 0.057(4) 0.039(2) -0.014(2) -0.0089(18) -0.002(2)
C105 0.041(2) 0.051(3) 0.0319(19) -0.0075(19) -0.0091(17) -0.001(2)
C106 0.036(2) 0.040(3) 0.037(2) -0.0047(19) -0.0057(16) -0.0033(19)
N111 0.0384(19) 0.033(2) 0.0431(19) 0.0001(17) -0.0079(15) -0.0038(16)
C112 0.039(2) 0.043(3) 0.035(2) 0.0026(19) -0.0112(17) 0.000(2)
S113 0.0445(6) 0.0447(8) 0.0398(5) 0.0021(5) -0.0027(4) -0.0048(5)
C114 0.038(2) 0.041(3) 0.051(2) -0.001(2) -0.0040(19) -0.004(2)
C115 0.035(2) 0.039(3) 0.050(2) -0.007(2) -0.0073(18) -0.0028(19)
N121 0.0348(19) 0.042(3) 0.049(2) -0.0057(18) -0.0034(16) -0.0062(17)
C122 0.034(2) 0.044(3) 0.052(2) -0.010(2) -0.0076(19) 0.000(2)
C123 0.048(3) 0.040(3) 0.063(3) 0.002(2) -0.009(2) -0.010(2)
C124 0.050(3) 0.043(4) 0.081(4) -0.016(3) -0.010(3) -0.013(2)
C125 0.046(3) 0.064(4) 0.069(3) -0.026(3) -0.009(2) -0.007(3)
C126 0.042(2) 0.050(3) 0.051(3) -0.016(2) 0.000(2) -0.008(2)
Cl1 0.0440(5) 0.0421(7) 0.0372(5) -0.0031(4) -0.0071(4) -0.0087(5)
O1A 0.060(2) 0.049(2) 0.0419(16) 0.0007(15) -0.0165(15) -0.0102(18)
O1B 0.060(2) 0.066(3) 0.0475(19) -0.0118(18) -0.0054(16) -0.003(2)
O1C 0.0477(19) 0.058(3) 0.0514(18) -0.0081(17) -0.0024(15) -0.0183(17)
O1D 0.056(2) 0.043(2) 0.059(2) 0.0054(17) -0.0186(17) -0.0130(17)
Cl2 0.0640(7) 0.0457(8) 0.0398(5) -0.0011(5) -0.0105(5) -0.0102(6)
O2A 0.099(4) 0.067(4) 0.096(4) -0.025(3) 0.013(3) -0.039(3)
O2B 0.093(4) 0.071(4) 0.076(3) 0.015(3) 0.016(3) 0.022(3)
O2C 0.090(3) 0.073(3) 0.078(3) -0.020(2) -0.046(3) 0.000(3)
O2D 0.065(2) 0.068(3) 0.0467(19) 0.0068(18) -0.0173(17) -0.004(2)
Cl3 0.0448(6) 0.0522(8) 0.0445(5) -0.0130(5) -0.0079(4) -0.0133(5)
O3A 0.074(3) 0.064(3) 0.0482(19) -0.0075(18) -0.0024(18) -0.024(2)
O3B 0.0449(18) 0.060(3) 0.0563(19) -0.0208(17) -0.0122(15) -0.0081(17)
O3C 0.048(2) 0.065(3) 0.063(2) -0.0185(19) -0.0200(17) -0.0090(18)
O3D 0.053(2) 0.058(3) 0.0527(19) -0.0168(17) -0.0034(16) -0.0132(18)
Cl5 0.0438(6) 0.0670(9) 0.0419(5) -0.0075(5) -0.0077(4) -0.0053(6)
O5A 0.075(3) 0.067(3) 0.0470(19) -0.0124(18) -0.0162(18) -0.008(2)
O5B 0.067(4) 0.403(18) 0.065(3) -0.004(6) 0.003(3) 0.050(6)
O5C 0.088(3) 0.083(4) 0.050(2) 0.006(2) -0.016(2) -0.018(3)
O5D 0.294(13) 0.072(5) 0.153(7) -0.001(4) -0.137(8) -0.060(6)
Cl6 0.0653(8) 0.0608(9) 0.0392(5) -0.0075(5) -0.0054(5) -0.0298(6)
O6A 0.111(5) 0.112(5) 0.096(4) 0.046(4) -0.050(3) -0.067(4)
O6B 0.053(2) 0.161(6) 0.051(2) -0.029(3) 0.0004(18) -0.010(3)
O6C 0.063(3) 0.111(5) 0.183(7) -0.099(5) -0.046(4) 0.022(3)
O6D 0.084(3) 0.093(4) 0.092(3) -0.014(3) -0.038(3) -0.029(3)
Cl8A 0.0591(13) 0.0504(16) 0.0450(11) -0.0069(10) 0.0066(10) -0.0219(11)
O8A 0.062(4) 0.050(4) 0.041(3) -0.007(3) 0.007(3) -0.022(3)
O8B 0.060(5) 0.085(8) 0.130(9) 0.018(7) -0.014(6) -0.019(5)
O8C 0.174(7) 0.110(5) 0.066(3) -0.036(3) 0.027(4) -0.086(5)
O8D 0.078(7) 0.070(8) 0.095(8) 0.008(6) -0.019(6) -0.026(5)
Cl8B 0.0710(19) 0.070(2) 0.0479(14) -0.0158(14) -0.0005(13) -0.0203(16)
O8E 0.092(7) 0.076(8) 0.054(5) -0.016(5) -0.005(5) -0.030(6)
O8F 0.182(18) 0.114(14) 0.114(12) -0.002(10) -0.017(12) 0.098(14)
O8G 0.174(7) 0.110(5) 0.066(3) -0.036(3) 0.027(4) -0.086(5)
O8H 0.125(14) 0.109(13) 0.074(8) -0.057(9) 0.020(8) -0.055(11)
O40A 0.066(5) 0.069(6) 0.051(4) 0.005(3) -0.019(3) -0.019(4)
O40B 0.083(7) 0.071(7) 0.045(4) -0.013(4) 0.003(4) -0.029(6)
O400 0.064(2) 0.053(3) 0.062(2) -0.0094(18) -0.0155(18) -0.0175(19)

loop_
_geom_bond_atom_site_label_1
_geom_bond_atom_site_label_2
_geom_bond_distance
_geom_bond_site_symmetry_2
_geom_bond_publ_flag
Cu1 N81 1.915(4) . ?
Cu1 N21 1.933(4) . ?
Cu1 N71 2.160(4) . ?
Cu1 N11 2.172(5) . ?
Cu1 N91 2.457(4) . ?
N11 C12 1.334(8) . ?
N11 C16 1.364(6) . ?
C12 C13 1.391(8) . ?
C13 C14 1.369(8) . ?
C14 C15 1.376(9) . ?
C15 C16 1.380(8) . ?
C16 C22 1.458(9) . ?
N21 C25 1.317(7) . ?
N21 C22 1.375(7) . ?
C22 C23 1.370(7) . ?
C23 S24 1.706(7) . ?
S24 C25 1.704(4) . ?
C25 C32 1.454(7) . ?
N31 C36 1.343(6) . ?
N31 C32 1.358(5) . ?
C32 C33 1.376(8) . ?
C33 C34 1.381(8) . ?
C34 C35 1.385(6) . ?
C35 O200 1.368(6) . ?
C35 C36 1.399(7) . ?
C36 C42 1.504(5) . ?
Ba1A O400 2.691(4) . ?
Ba1A O212 2.783(4) . ?
Ba1A O203 2.784(4) . ?
Ba1A O5A 2.792(4) . ?
Ba1A O209 2.809(3) . ?
Ba1A O5C 2.810(5) 2_656 ?
Ba1A O206 2.833(4) . ?
Ba1A O1A 2.944(4) . ?
Ba1A O215 3.047(4) . ?
Ba1A O200 3.079(3) . ?
Ba1B O5C 2.318(7) 2_656 ?
Ba1B O5A 2.421(7) . ?
Ba1B O206 2.691(7) . ?
Ba1B O203 2.752(7) . ?
Ba1B O209 2.900(6) . ?
Ba1B O212 2.901(7) . ?
Ba1B O215 3.132(6) . ?
Ba1B O400 3.165(7) . ?
Ba1B O200 3.265(6) . ?
Ba1B Cl5 3.444(5) 2_656 ?
Ba1B Cl5 3.602(6) . ?
O200 C201 1.459(7) . ?
C201 C202 1.485(8) . ?
C202 O203 1.432(7) . ?
O203 C204 1.418(7) . ?
C204 C205 1.517(9) . ?
C205 O206 1.407(8) . ?
O206 C207 1.424(7) . ?
C207 C208 1.467(9) . ?
C208 O209 1.439(7) . ?
O209 C210 1.437(7) . ?
C210 C211 1.494(8) . ?
C211 O212 1.441(6) . ?
O212 C213 1.427(7) . ?
C213 C214 1.495(7) . ?
C214 O215 1.455(5) . ?
O215 C43 1.355(5) . ?
N71 C72 1.343(6) . ?
N71 C76 1.351(6) . ?
C72 C73 1.375(7) . ?
C73 C74 1.374(8) . ?
C74 C75 1.406(8) . ?
C75 C76 1.383(7) . ?
C76 C82 1.469(7) . ?
N81 C85 1.308(6) . ?
N81 C82 1.363(6) . ?
C82 C83 1.365(6) . ?
C83 S84 1.716(5) . ?
S84 C85 1.711(4) . ?
C85 C92 1.460(6) . ?
N91 C96 1.338(6) . ?
N91 C92 1.357(6) . ?
C92 C93 1.387(6) . ?
C93 C94 1.378(7) . ?
C94 C95 1.382(6) . ?
C95 O300 1.355(5) . ?
C95 C96 1.420(6) . ?
C96 C102 1.490(6) . ?
Ba2A O312 2.669(4) . ?
Ba2A O40A 2.725(7) . ?
Ba2A O309 2.748(5) . ?
Ba2A O303 2.763(4) . ?
Ba2A O8A 2.818(6) . ?
Ba2A O306 2.887(4) . ?
Ba2A O315 3.027(4) . ?
Ba2A O300 3.165(4) . ?
Ba2B O6A 2.536(8) 2_567 ?
Ba2B O6B 2.547(8) . ?
Ba2B O40B 2.694(9) . ?
Ba2B O303 2.712(4) . ?
Ba2B O306 2.718(4) . ?
Ba2B O312 2.859(4) . ?
Ba2B O309 2.915(5) . ?
Ba2B O315 3.134(4) . ?
Ba2B O6C 3.173(9) 2_567 ?
Ba2B O6C 3.242(9) . ?
Ba2B C304 3.409(6) . ?
Ba2B Cl6 3.4573(14) 2_567 ?
O300 C301 1.456(5) . ?
C301 C302 1.472(7) . ?
C302 O303 1.428(7) . ?
O303 C304 1.434(6) . ?
C304 C305 1.510(11) . ?
C305 O306 1.427(9) . ?
O306 C307 1.425(9) . ?
C307 C308 1.482(11) . ?
C308 O309 1.438(8) . ?
O309 C310 1.435(9) . ?
C310 C311 1.469(11) . ?
C311 O312 1.451(8) . ?
O312 C313 1.430(7) . ?
C313 C314 1.483(10) . ?
C314 O315 1.465(6) . ?
O315 C103 1.361(7) . ?
Cu2 N51 1.918(4) . ?
Cu2 N111 1.929(4) . ?
Cu2 N61 2.150(4) . ?
Cu2 N121 2.201(5) . ?
N41 C42 1.321(6) . ?
N41 C46 1.346(6) . ?
C42 C43 1.407(6) . ?
C43 C44 1.394(6) . ?
C44 C45 1.371(7) . ?
C45 C46 1.387(6) . ?
C46 C52 1.457(6) . ?
N51 C52 1.311(6) . ?
N51 C55 1.373(6) . ?
C52 S53 1.708(4) . ?
S53 C54 1.709(5) . ?
C54 C55 1.368(6) . ?
C55 C62 1.458(7) . ?
N61 C66 1.331(6) . ?
N61 C62 1.361(6) . ?
C62 C63 1.378(7) . ?
C63 C64 1.378(8) . ?
C64 C65 1.390(8) . ?
C65 C66 1.390(7) . ?
N101 C102 1.340(7) . ?
N101 C106 1.360(6) . ?
C102 C103 1.411(6) . ?
C103 C104 1.381(7) . ?
C104 C105 1.385(9) . ?
C105 C106 1.395(7) . ?
C106 C112 1.437(8) . ?
N111 C112 1.323(7) . ?
N111 C115 1.374(7) . ?
C112 S113 1.716(5) . ?
S113 C114 1.704(6) . ?
C114 C115 1.352(7) . ?
C115 C122 1.476(7) . ?
N121 C126 1.336(7) . ?
N121 C122 1.352(7) . ?
C122 C123 1.381(8) . ?
C123 C124 1.375(9) . ?
C124 C125 1.393(10) . ?
C125 C126 1.390(9) . ?
Cl1 O1B 1.423(4) . ?
Cl1 O1C 1.441(4) . ?
Cl1 O1A 1.451(3) . ?
Cl1 O1D 1.458(4) . ?
Cl2 O2C 1.416(5) . ?
Cl2 O2A 1.419(6) . ?
Cl2 O2B 1.423(5) . ?
Cl2 O2D 1.446(4) . ?
Cl3 O3D 1.430(4) . ?
Cl3 O3A 1.433(4) . ?
Cl3 O3C 1.440(4) . ?
Cl3 O3B 1.446(4) . ?
Cl4A O4B 1.396(5) . ?
Cl4A O4C 1.429(6) . ?
Cl4A O4A 1.463(5) . ?
Cl4A O4D 1.471(7) . ?
Cl4B O4E 1.369(12) . ?
Cl4B O4F 1.372(13) . ?
Cl4B O4H 1.447(13) . ?
Cl4B O4G 1.523(11) . ?
Cl5 O5B 1.375(6) . ?
Cl5 O5D 1.376(8) . ?
Cl5 O5C 1.410(5) . ?
Cl5 O5A 1.417(4) . ?
Cl5 Ba1B 3.444(5) 2_656 ?
O5C Ba1B 2.318(7) 2_656 ?
O5C Ba1A 2.810(5) 2_656 ?
Cl6 O6A 1.404(5) . ?
Cl6 O6B 1.406(5) . ?
Cl6 O6D 1.419(5) . ?
Cl6 O6C 1.436(6) . ?
Cl6 Ba2B 3.4573(14) 2_567 ?
O6A Ba2B 2.536(8) 2_567 ?
O6C Ba2B 3.173(9) 2_567 ?
Cl8A O8B 1.398(9) . ?
Cl8A O8A 1.442(6) . ?
Cl8A O8D 1.452(10) . ?
Cl8A O8C 1.487(5) . ?
Cl8B O8F 1.391(11) . ?
Cl8B O8E 1.418(9) . ?
Cl8B O8H 1.447(10) . ?
Cl9A O9D 1.410(10) . ?
Cl9A O9C 1.416(10) . ?
Cl9A O9B 1.443(10) . ?
Cl9A O9A 1.455(11) . ?
Cl9B O9F 1.402(10) . ?
Cl9B O9H 1.419(8) . ?
Cl9B O9E 1.423(9) . ?
Cl9B O9G 1.455(9) . ?
